data_1568515
loop_
_publ_author_name
'Hauser, Adrian'
'M\"unzfeld, Luca'
'Schlittenhardt, S\"oren'
'K\"oppe, Ralf'
'Uhlmann, Cedric'
'Rauska, Ulf-Christian'
'Ruben, Mario'
'Roesky, Peter W.'

_publ_section_title
;
 Molecular cyclo-P3 complexes of the rare-earth elements via a one-pot
 reaction and selective reduction
;
_journal_issue 8
_journal_name_full 'Chemical Science'
_journal_page_first 2149
_journal_page_last 2158
_journal_paper_doi 10.1039/D2SC06730G
_journal_volume 14
_journal_year 2023
_chemical_formula_moiety 'C55 H78 N2 O3 Yb'
_chemical_formula_sum 'C55 H78 N2 O3 Yb'
_chemical_formula_weight 988.23
_space_group_crystal_system orthorhombic
_space_group_IT_number 61
_space_group_name_Hall '-P 2ac 2ab'
_space_group_name_H-M_alt 'P b c a'
_atom_sites_solution_hydrogens geom
_atom_sites_solution_primary dual
_audit_creation_date 2022-04-16
_audit_creation_method
;
Olex2 1.5
(compiled 2022.04.07 svn.rca3783a0 for OlexSys, GUI svn.r6498)
;
_audit_update_record
;
2022-12-02 deposited with the CCDC.	2023-02-03 downloaded from the CCDC.
;
_cell_angle_alpha 90
_cell_angle_beta 90
_cell_angle_gamma 90
_cell_formula_units_Z 8
_cell_length_a 18.5124(14)
_cell_length_b 15.2519(11)
_cell_length_c 35.298(3)
_cell_measurement_reflns_used 19986
_cell_measurement_temperature 100
_cell_measurement_theta_max 29.09
_cell_measurement_theta_min 2.20
_cell_volume 9966.4(13)
_computing_cell_refinement
;
X-Area Recipe 1.34.0.0 (STOE, 2019)
;
_computing_data_collection
;
X-Area Pilatus3_SV 1.31.154.0 (STOE, 2019)
;
_computing_data_reduction
;
X-Area Integrate 1.77.0.0 (STOE, 2019)
X-Area LANA 1.77.1.0 (STOE, 2019)
;
_computing_molecular_graphics 'Olex2 1.5 (Dolomanov et al., 2009)'
_computing_publication_material
;
STOE & Cie GmbH, X-Area, software package for collecting single-crystal or
multi-domain crystal data on STOE area-detector diffractometers, for image 
processing, for the correction and scaling of reflection intensities and 
for outlier rejection, version 1.88, Darmstadt 2019
;
_computing_structure_refinement 'SHELXL 2018/3 (Sheldrick, 2015)'
_computing_structure_solution 'SHELXT 2018/2 (Sheldrick, 2018)'
_diffrn_ambient_temperature 100
_diffrn_detector Pilatus200K
_diffrn_detector_area_resol_mean 5.81
_diffrn_detector_type 'DECTRIS PILATUS 200K'
_diffrn_measured_fraction_theta_full 0.993
_diffrn_measured_fraction_theta_max 0.871
_diffrn_measurement_details
;
 297 frames, detector distance = 80 mm
;
_diffrn_measurement_device 'Eulerian 4-circle diffractometer'
_diffrn_measurement_device_type 'STOE STADIVARI'
_diffrn_measurement_method 'rotation method, \w scans'
_diffrn_radiation_collimation '0.5 mm diameter, monocapillary'
_diffrn_radiation_monochromator 'plane graphite'
_diffrn_radiation_polarisn_norm 0
_diffrn_radiation_probe x-ray
_diffrn_radiation_type 'Mo K\a'
_diffrn_radiation_wavelength 0.71073
_diffrn_reflns_av_R_equivalents 0.0392
_diffrn_reflns_av_unetI/netI 0.0671
_diffrn_reflns_Laue_measured_fraction_full 0.993
_diffrn_reflns_Laue_measured_fraction_max 0.871
_diffrn_reflns_limit_h_max 24
_diffrn_reflns_limit_h_min -19
_diffrn_reflns_limit_k_max 19
_diffrn_reflns_limit_k_min -16
_diffrn_reflns_limit_l_max 48
_diffrn_reflns_limit_l_min -36
_diffrn_reflns_number 31881
_diffrn_reflns_point_group_measured_fraction_full 0.993
_diffrn_reflns_point_group_measured_fraction_max 0.871
_diffrn_reflns_theta_full 25.242
_diffrn_reflns_theta_max 29.520
_diffrn_reflns_theta_min 2.200
_diffrn_source 'Mo Genix 3D HF'
_diffrn_source_current 1.000
_diffrn_source_power 0.050
_diffrn_source_voltage 50
_exptl_absorpt_coefficient_mu 1.920
_exptl_absorpt_correction_T_max 0.9463
_exptl_absorpt_correction_T_min 0.5260
_exptl_absorpt_correction_type multi-scan
_exptl_absorpt_process_details
;
STOE X-Red32, absorption correction by Gaussian integration, analogous to
P. Coppens, "The Evaluation of Absorption and Extinction in Single-Crystal
Structure Analysis", published in: F. R. Ahmed (Editor), "Crystallographic
Computing", Munksgaard, Copenhagen (1970), 255 - 270. Afterwards scaling of
reflection intensities was performed within STOE LANA. J. Koziskova, F. Hahn,
J. Richter, J. Kozisek, Acta Chimica Slovaca, vol. 9, no. 2, 2016, pp. 136-140.
;
_exptl_crystal_colour orange
_exptl_crystal_colour_primary orange
_exptl_crystal_density_diffrn 1.317
_exptl_crystal_density_method 'not measured'
_exptl_crystal_description rod
_exptl_crystal_F_000 4128
_exptl_crystal_size_max 0.12
_exptl_crystal_size_mid 0.067
_exptl_crystal_size_min 0.033
_refine_diff_density_max 2.449
_refine_diff_density_min -1.739
_refine_diff_density_rms 0.154
_refine_ls_extinction_method none
_refine_ls_goodness_of_fit_ref 1.078
_refine_ls_hydrogen_treatment constr
_refine_ls_matrix_type full
_refine_ls_number_parameters 595
_refine_ls_number_reflns 12120
_refine_ls_number_restraints 35
_refine_ls_restrained_S_all 1.077
_refine_ls_R_factor_all 0.1134
_refine_ls_R_factor_gt 0.0647
_refine_ls_shift/su_max 0.002
_refine_ls_shift/su_mean 0.000
_refine_ls_structure_factor_coef Fsqd
_refine_ls_weighting_details 'w=1/[\s^2^(Fo^2^)+(0.0380P)^2^+91.7915P] where P=(Fo^2^+2Fc^2^)/3'
_refine_ls_weighting_scheme calc
_refine_ls_wR_factor_gt 0.1330
_refine_ls_wR_factor_ref 0.1534
_reflns_Friedel_coverage 0.000
_reflns_number_gt 7910
_reflns_number_total 12120
_reflns_threshold_expression 'I > 2\s(I)'
_cod_data_source_file d2sc06730g3.cif
_cod_data_source_block ahucr_11_sv
_cod_original_cell_volume 9966.5(13)
_cod_database_code 1568515
_shelx_shelxl_version_number 2018/3
_shelx_space_group_comment
;
The symmetry employed for this shelxl refinement is uniquely defined
by the following loop, which should always be used as a source of
symmetry information in preference to the above space-group names.
They are only intended as comments.
;
_shelx_estimated_absorpt_t_max 0.939
_shelx_estimated_absorpt_t_min 0.802
_olex2_refinement_description
;
1. Fixed Uiso
 At 1.2 times of:
  All C(H) groups, All C(H,H) groups
 At 1.5 times of:
  All C(H,H,H) groups
2. Restrained distances
 C33A-C35A \\sim C34A-C33A
 with sigma of 0.01
 C34B-C33B \\sim C35B-C33B
 with sigma of 0.01
 C29-C33B \\sim C30-C25
 with sigma of 0.01
 C30-C25 \\sim C33A-C29
 with sigma of 0.01
3. Uiso/Uaniso restraints and constraints
C35B \\sim C33B \\sim C34B: within 2A with sigma of 0.001 and sigma for
terminal atoms of 0.002 within 2A
C35A \\sim C33A \\sim C34A: within 2A with sigma of 0.001 and sigma for
terminal atoms of 0.002 within 2A
C33B \\sim C29: within 2A with sigma of 0.01 and sigma for terminal atoms of
0.02 within 2A
4. Others
 Fixed Sof: C33B(0.5) H33B(0.5) C34B(0.5) H34A(0.5) H34B(0.5) H34C(0.5)
 C35B(0.5) H35A(0.5) H35B(0.5) H35C(0.5) C35A(0.5) H35D(0.5) H35E(0.5)
 H35F(0.5) C33A(0.5) H33A(0.5) C34A(0.5) H34D(0.5) H34E(0.5) H34F(0.5)
5.a Ternary CH refined with riding coordinates:
 C42(H42), C45(H45), C30(H30), C33B(H33B), C33A(H33A)
5.b Secondary CH2 refined with riding coordinates:
 C48(H48A,H48B), C50(H50A,H50B), C55(H55A,H55B), C51(H51A,H51B), C49(H49A,
 H49B), C53(H53A,H53B), C52(H52A,H52B), C54(H54A,H54B)
5.c Aromatic/amide H refined with riding coordinates:
 C9(H9), C40(H40), C38(H38), C11(H11), C3(H3), C5(H5), C39(H39), C28(H28),
 C26(H26), C27(H27)
5.d Idealised Me refined as rotating group:
 C14(H14A,H14B,H14C), C17(H17A,H17B,H17C), C15(H15A,H15B,H15C), C22(H22A,H22B,
 H22C), C23(H23A,H23B,H23C), C21(H21A,H21B,H21C), C19(H19A,H19B,H19C), C18(H18A,
 H18B,H18C), C43(H43A,H43B,H43C), C44(H44A,H44B,H44C), C32(H32A,H32B,H32C),
 C47(H47A,H47B,H47C), C31(H31A,H31B,H31C), C34B(H34A,H34B,H34C), C46(H46A,H46B,
 H46C), C35B(H35A,H35B,H35C), C35A(H35D,H35E,H35F), C34A(H34D,H34E,H34F)
;
_olex2_exptl_crystal_mounting_method 'The crystal was mounted on a MITIGEN holder in mineral oil'
_olex2_submission_special_instructions 'No special instructions were received'

loop_
_space_group_symop_operation_xyz
'x, y, z'
'-x+1/2, -y, z+1/2'
'-x, y+1/2, -z+1/2'
'x+1/2, -y+1/2, -z'
'-x, -y, -z'
'x-1/2, y, -z-1/2'
'x, -y-1/2, z-1/2'
'-x-1/2, y-1/2, z'

loop_
_atom_site_label
_atom_site_type_symbol
_atom_site_fract_x
_atom_site_fract_y
_atom_site_fract_z
_atom_site_U_iso_or_equiv
_atom_site_adp_type
_atom_site_occupancy
_atom_site_site_symmetry_order
_atom_site_calc_flag
_atom_site_refinement_flags_posn
_atom_site_refinement_flags_adp
_atom_site_refinement_flags_occupancy
_atom_site_disorder_assembly
_atom_site_disorder_group
Yb1 Yb 0.56072(2) 0.39572(2) 0.36044(2) 0.02658(9) Uani 1 1 d . . . . .
O1 O 0.5621(2) 0.5079(2) 0.40821(10) 0.0146(8) Uani 1 1 d . . . . .
N2 N 0.6422(3) 0.3662(3) 0.40853(13) 0.0159(10) Uani 1 1 d . . . . .
N1 N 0.5032(3) 0.5254(3) 0.34148(14) 0.0182(11) Uani 1 1 d . . . . .
O3 O 0.5956(3) 0.3113(4) 0.30767(15) 0.0411(14) Uani 1 1 d . . . . .
C6 C 0.5298(3) 0.6544(4) 0.42826(16) 0.0126(11) Uani 1 1 d . . . . .
C1 C 0.5307(3) 0.5893(4) 0.40162(15) 0.0121(11) Uani 1 1 d . . . . .
C2 C 0.5000(3) 0.5975(4) 0.36498(15) 0.0150(11) Uani 1 1 d . . . . .
C9 C 0.6525(3) 0.5401(4) 0.49984(17) 0.0176(12) Uani 1 1 d . . . . .
H9 H 0.654501 0.580941 0.520151 0.021 Uiso 1 1 calc R U . . .
C36 C 0.6898(3) 0.2932(4) 0.40600(16) 0.0154(12) Uani 1 1 d . . . . .
O2 O 0.4637(3) 0.3015(4) 0.37187(16) 0.0447(14) Uani 1 1 d . . . . .
C40 C 0.7128(3) 0.1372(4) 0.41144(18) 0.0205(13) Uani 1 1 d . . . . .
H40 H 0.697988 0.080848 0.419819 0.025 Uiso 1 1 calc R U . . .
C8 C 0.6080(3) 0.5586(4) 0.46894(16) 0.0144(12) Uani 1 1 d . . . . .
C24 C 0.4873(4) 0.5359(4) 0.30224(17) 0.0194(13) Uani 1 1 d . . . . .
C13 C 0.6068(3) 0.4985(4) 0.44015(16) 0.0152(12) Uani 1 1 d . . . . .
C7 C 0.5604(3) 0.6413(4) 0.46783(15) 0.0137(10) Uani 1 1 d . . . . .
C38 C 0.7994(3) 0.2286(4) 0.38123(17) 0.0197(13) Uani 1 1 d . . . . .
H38 H 0.844612 0.234958 0.368751 0.024 Uiso 1 1 calc R U . . .
C41 C 0.6694(3) 0.2093(4) 0.41876(18) 0.0191(13) Uani 1 1 d . . . . .
C12 C 0.6482(3) 0.4204(4) 0.43984(16) 0.0144(12) Uani 1 1 d . . . . .
C10 C 0.6937(3) 0.4647(4) 0.50203(16) 0.0166(12) Uani 1 1 d . . . . .
C11 C 0.6920(3) 0.4062(4) 0.47157(16) 0.0174(12) Uani 1 1 d . . . . .
H11 H 0.721470 0.355248 0.472416 0.021 Uiso 1 1 calc R U . . .
C14 C 0.4983(3) 0.6297(4) 0.49579(18) 0.0194(13) Uani 1 1 d . . . . .
H14A H 0.467300 0.681738 0.495207 0.029 Uiso 1 1 calc R U . . .
H14B H 0.517771 0.621840 0.521380 0.029 Uiso 1 1 calc R U . . .
H14C H 0.469926 0.577936 0.488731 0.029 Uiso 1 1 calc R U . . .
C4 C 0.4660(3) 0.7471(4) 0.38325(17) 0.0173(12) Uani 1 1 d . . . . .
C25 C 0.4215(4) 0.5015(5) 0.28750(18) 0.0259(15) Uani 1 1 d D . . . .
C3 C 0.4691(3) 0.6789(4) 0.35667(18) 0.0186(12) Uani 1 1 d . . . . .
H3 H 0.449500 0.688340 0.332140 0.022 Uiso 1 1 calc R U . . .
C5 C 0.4960(3) 0.7341(4) 0.41896(18) 0.0170(12) Uani 1 1 d . . . . .
H5 H 0.493649 0.779649 0.437283 0.020 Uiso 1 1 calc R U . . .
C37 C 0.7579(3) 0.3034(4) 0.38783(18) 0.0167(12) Uani 1 1 d . . . . .
C39 C 0.7779(3) 0.1462(4) 0.39198(18) 0.0215(13) Uani 1 1 d . . . . .
H39 H 0.806642 0.096369 0.386269 0.026 Uiso 1 1 calc R U . . .
C17 C 0.3477(4) 0.8143(5) 0.3646(2) 0.0297(15) Uani 1 1 d . . . . .
H17A H 0.343822 0.772824 0.343526 0.045 Uiso 1 1 calc R U . . .
H17B H 0.322810 0.868909 0.358031 0.045 Uiso 1 1 calc R U . . .
H17C H 0.325438 0.788810 0.387284 0.045 Uiso 1 1 calc R U . . .
C29 C 0.5383(3) 0.5727(5) 0.27787(18) 0.0254(14) Uani 1 1 d D U . . .
C15 C 0.6070(4) 0.7218(4) 0.47925(18) 0.0218(14) Uani 1 1 d . . . . .
H15A H 0.649036 0.725735 0.462483 0.033 Uiso 1 1 calc R U . . .
H15B H 0.623229 0.715054 0.505506 0.033 Uiso 1 1 calc R U . . .
H15C H 0.578018 0.775312 0.476952 0.033 Uiso 1 1 calc R U . . .
C42 C 0.7873(3) 0.3934(4) 0.3770(2) 0.0248(14) Uani 1 1 d . . . . .
H42 H 0.750717 0.438279 0.384608 0.030 Uiso 1 1 calc R U . . .
C45 C 0.6006(4) 0.1962(4) 0.4421(2) 0.0301(17) Uani 1 1 d . . . . .
H45 H 0.577177 0.254971 0.444697 0.036 Uiso 1 1 calc R U . . .
C22 C 0.8161(4) 0.4187(5) 0.5268(2) 0.0294(16) Uani 1 1 d . . . . .
H22A H 0.838615 0.469133 0.514254 0.044 Uiso 1 1 calc R U . . .
H22B H 0.816197 0.368388 0.509531 0.044 Uiso 1 1 calc R U . . .
H22C H 0.843416 0.404015 0.549715 0.044 Uiso 1 1 calc R U . . .
C20 C 0.7384(3) 0.4415(4) 0.53750(17) 0.0191(13) Uani 1 1 d . . . . .
C28 C 0.5246(4) 0.5717(5) 0.23900(19) 0.0343(18) Uani 1 1 d . . . . .
H28 H 0.558913 0.596915 0.222204 0.041 Uiso 1 1 calc R U . . .
C16 C 0.4274(3) 0.8336(4) 0.37252(18) 0.0221(14) Uani 1 1 d . . . . .
C23 C 0.7414(4) 0.5184(5) 0.56542(19) 0.0339(18) Uani 1 1 d . . . . .
H23A H 0.769923 0.501629 0.587638 0.051 Uiso 1 1 calc R U . . .
H23B H 0.692232 0.533723 0.573391 0.051 Uiso 1 1 calc R U . . .
H23C H 0.763798 0.569152 0.553085 0.051 Uiso 1 1 calc R U . . .
C21 C 0.7022(4) 0.3654(6) 0.5578(2) 0.041(2) Uani 1 1 d . . . . .
H21A H 0.703065 0.313482 0.541420 0.061 Uiso 1 1 calc R U . . .
H21B H 0.652090 0.380849 0.563634 0.061 Uiso 1 1 calc R U . . .
H21C H 0.728249 0.352786 0.581327 0.061 Uiso 1 1 calc R U . . .
C30 C 0.3629(4) 0.4655(5) 0.3131(2) 0.0322(17) Uani 1 1 d D . . . .
H30 H 0.386956 0.435824 0.335016 0.039 Uiso 1 1 calc R U . . .
C26 C 0.4117(4) 0.5012(5) 0.2482(2) 0.0349(18) Uani 1 1 d . . . . .
H26 H 0.368739 0.476916 0.237867 0.042 Uiso 1 1 calc R U . . .
C27 C 0.4629(4) 0.5352(5) 0.2245(2) 0.0351(18) Uani 1 1 d . . . . .
H27 H 0.455702 0.533554 0.197819 0.042 Uiso 1 1 calc R U . . .
C19 C 0.4315(4) 0.9028(4) 0.4041(2) 0.0310(15) Uani 1 1 d . . . . .
H19A H 0.404174 0.882359 0.426207 0.046 Uiso 1 1 calc R U . . .
H19B H 0.410954 0.958081 0.395025 0.046 Uiso 1 1 calc R U . . .
H19C H 0.482104 0.911919 0.411310 0.046 Uiso 1 1 calc R U . . .
C18 C 0.4630(4) 0.8738(4) 0.3378(2) 0.0295(16) Uani 1 1 d . . . . .
H18A H 0.513903 0.885904 0.343234 0.044 Uiso 1 1 calc R U . . .
H18B H 0.438370 0.928675 0.331205 0.044 Uiso 1 1 calc R U . . .
H18C H 0.459546 0.832845 0.316454 0.044 Uiso 1 1 calc R U . . .
C33B C 0.6103(9) 0.6095(14) 0.2911(11) 0.041(3) Uani 0.5 1 d D U P A 2
H33B H 0.610868 0.612939 0.319380 0.049 Uiso 0.5 1 calc R U P A 2
C43 C 0.8002(5) 0.4029(6) 0.3352(2) 0.047(2) Uani 1 1 d . . . . .
H43A H 0.836104 0.359686 0.327027 0.071 Uiso 1 1 calc R U . . .
H43B H 0.818045 0.462091 0.329839 0.071 Uiso 1 1 calc R U . . .
H43C H 0.754833 0.393130 0.321557 0.071 Uiso 1 1 calc R U . . .
C44 C 0.8565(4) 0.4115(5) 0.3993(2) 0.0367(18) Uani 1 1 d . . . . .
H44A H 0.845071 0.416248 0.426290 0.055 Uiso 1 1 calc R U . . .
H44B H 0.878123 0.466486 0.390459 0.055 Uiso 1 1 calc R U . . .
H44C H 0.890713 0.363290 0.395324 0.055 Uiso 1 1 calc R U . . .
C32 C 0.3167(5) 0.5396(6) 0.3288(2) 0.048(2) Uani 1 1 d . . . . .
H32A H 0.347248 0.580460 0.343030 0.073 Uiso 1 1 calc R U . . .
H32B H 0.279679 0.515303 0.345695 0.073 Uiso 1 1 calc R U . . .
H32C H 0.293277 0.570727 0.307865 0.073 Uiso 1 1 calc R U . . .
C47 C 0.6195(5) 0.1645(6) 0.4826(2) 0.046(2) Uani 1 1 d . . . . .
H47A H 0.574953 0.157474 0.497272 0.070 Uiso 1 1 calc R U . . .
H47B H 0.650676 0.207797 0.494923 0.070 Uiso 1 1 calc R U . . .
H47C H 0.644734 0.108125 0.481102 0.070 Uiso 1 1 calc R U . . .
C31 C 0.3134(5) 0.3981(6) 0.2938(2) 0.047(2) Uani 1 1 d . . . . .
H31A H 0.284351 0.427424 0.274314 0.071 Uiso 1 1 calc R U . . .
H31B H 0.281359 0.371616 0.312675 0.071 Uiso 1 1 calc R U . . .
H31C H 0.342923 0.352308 0.281960 0.071 Uiso 1 1 calc R U . . .
C48 C 0.4286(5) 0.2343(6) 0.3472(3) 0.053(2) Uani 1 1 d . . . . .
H48A H 0.461872 0.184610 0.342693 0.063 Uiso 1 1 calc R U . . .
H48B H 0.415270 0.260286 0.322475 0.063 Uiso 1 1 calc R U . . .
C50 C 0.3449(5) 0.2822(6) 0.3926(3) 0.056(3) Uani 1 1 d . . . . .
H50A H 0.318742 0.327801 0.378099 0.067 Uiso 1 1 calc R U . . .
H50B H 0.315667 0.264937 0.414830 0.067 Uiso 1 1 calc R U . . .
C55 C 0.6390(5) 0.2317(6) 0.3091(2) 0.050(2) Uani 1 1 d . . . . .
H55A H 0.608397 0.179761 0.314227 0.060 Uiso 1 1 calc R U . . .
H55B H 0.676657 0.235917 0.328871 0.060 Uiso 1 1 calc R U . . .
C34B C 0.6285(13) 0.703(2) 0.2738(7) 0.041(4) Uani 0.5 1 d D U P A 2
H34A H 0.643256 0.695813 0.247314 0.061 Uiso 0.5 1 calc R U P A 2
H34B H 0.667908 0.729424 0.288270 0.061 Uiso 0.5 1 calc R U P A 2
H34C H 0.585619 0.740088 0.275167 0.061 Uiso 0.5 1 calc R U P A 2
C51 C 0.4166(4) 0.3126(7) 0.4039(2) 0.046(2) Uani 1 1 d . . . . .
H51A H 0.414661 0.375099 0.411451 0.055 Uiso 1 1 calc R U . . .
H51B H 0.434424 0.277959 0.425738 0.055 Uiso 1 1 calc R U . . .
C49 C 0.3622(6) 0.2036(7) 0.3679(3) 0.064(3) Uani 1 1 d . . . . .
H49A H 0.372339 0.150915 0.383337 0.077 Uiso 1 1 calc R U . . .
H49B H 0.322243 0.190707 0.350077 0.077 Uiso 1 1 calc R U . . .
C46 C 0.5467(4) 0.1368(6) 0.4240(3) 0.053(3) Uani 1 1 d . . . . .
H46A H 0.564704 0.076434 0.424646 0.079 Uiso 1 1 calc R U . . .
H46B H 0.539118 0.154777 0.397636 0.079 Uiso 1 1 calc R U . . .
H46C H 0.500880 0.140307 0.437813 0.079 Uiso 1 1 calc R U . . .
C53 C 0.6176(5) 0.2599(7) 0.2457(2) 0.050(2) Uani 1 1 d . . . . .
H53A H 0.588633 0.211278 0.234927 0.060 Uiso 1 1 calc R U . . .
H53B H 0.639918 0.292930 0.224575 0.060 Uiso 1 1 calc R U . . .
C52 C 0.5709(6) 0.3189(7) 0.2690(2) 0.063(3) Uani 1 1 d . . . . .
H52A H 0.575266 0.380309 0.260163 0.076 Uiso 1 1 calc R U . . .
H52B H 0.519608 0.300947 0.267023 0.076 Uiso 1 1 calc R U . . .
C54 C 0.6721(5) 0.2263(8) 0.2705(3) 0.064(3) Uani 1 1 d . . . . .
H54A H 0.716494 0.262258 0.269048 0.077 Uiso 1 1 calc R U . . .
H54B H 0.684186 0.164886 0.263962 0.077 Uiso 1 1 calc R U . . .
C35B C 0.6734(11) 0.5474(14) 0.2771(5) 0.041(3) Uani 0.5 1 d D U P A 2
H35A H 0.668977 0.537879 0.249768 0.062 Uiso 0.5 1 calc R U P A 2
H35B H 0.670278 0.490972 0.290317 0.062 Uiso 0.5 1 calc R U P A 2
H35C H 0.720113 0.574852 0.282647 0.062 Uiso 0.5 1 calc R U P A 2
C35A C 0.6695(9) 0.5566(13) 0.2922(4) 0.032(3) Uani 0.5 1 d D U P A 1
H35D H 0.657513 0.498318 0.301992 0.048 Uiso 0.5 1 calc R U P A 1
H35E H 0.708906 0.581826 0.307190 0.048 Uiso 0.5 1 calc R U P A 1
H35F H 0.684651 0.551746 0.265660 0.048 Uiso 0.5 1 calc R U P A 1
C33A C 0.6062(10) 0.6132(14) 0.2947(9) 0.032(3) Uani 0.5 1 d D U P A 1
H33A H 0.596069 0.618947 0.322414 0.039 Uiso 0.5 1 calc R U P A 1
C34A C 0.6176(11) 0.702(2) 0.2813(6) 0.033(3) Uani 0.5 1 d D U P A 1
H34D H 0.664614 0.723488 0.290212 0.049 Uiso 0.5 1 calc R U P A 1
H34E H 0.579309 0.740336 0.291185 0.049 Uiso 0.5 1 calc R U P A 1
H34F H 0.616557 0.703084 0.253572 0.049 Uiso 0.5 1 calc R U P A 1

loop_
_atom_site_aniso_label
_atom_site_aniso_U_11
_atom_site_aniso_U_22
_atom_site_aniso_U_33
_atom_site_aniso_U_23
_atom_site_aniso_U_13
_atom_site_aniso_U_12
Yb1 0.03106(15) 0.02443(14) 0.02426(14) -0.00414(14) -0.01002(13) 0.00291(14)
O1 0.023(2) 0.0116(18) 0.0090(17) -0.0015(14) -0.0033(18) 0.0020(18)
N2 0.023(3) 0.015(2) 0.010(2) -0.0008(19) -0.001(2) 0.005(2)
N1 0.027(3) 0.018(3) 0.010(2) -0.001(2) -0.001(2) 0.002(2)
O3 0.047(3) 0.048(3) 0.028(3) -0.004(3) -0.010(3) 0.009(3)
C6 0.011(3) 0.016(3) 0.010(3) 0.000(2) -0.001(2) 0.004(2)
C1 0.011(2) 0.015(3) 0.010(2) 0.002(2) 0.000(2) 0.002(2)
C2 0.016(3) 0.018(3) 0.011(3) 0.003(2) -0.002(2) 0.000(2)
C9 0.026(3) 0.016(3) 0.011(3) -0.002(2) 0.000(2) -0.005(3)
C36 0.021(3) 0.014(3) 0.011(3) 0.000(2) -0.004(2) 0.002(2)
O2 0.034(3) 0.056(4) 0.044(3) -0.002(3) 0.000(3) -0.004(3)
C40 0.021(3) 0.016(3) 0.024(3) 0.001(3) -0.004(3) 0.003(2)
C8 0.019(3) 0.013(3) 0.011(3) -0.001(2) 0.002(2) -0.002(2)
C24 0.026(3) 0.018(3) 0.014(3) -0.004(2) -0.005(3) 0.005(3)
C13 0.021(3) 0.014(3) 0.011(3) 0.001(2) -0.004(2) -0.004(2)
C7 0.018(3) 0.014(2) 0.009(2) 0.000(2) 0.000(2) 0.003(3)
C38 0.016(3) 0.025(3) 0.018(3) -0.004(3) -0.001(2) 0.006(2)
C41 0.014(3) 0.020(3) 0.023(3) -0.004(3) 0.003(2) 0.001(2)
C12 0.021(3) 0.012(3) 0.009(3) 0.000(2) 0.001(2) -0.001(2)
C10 0.027(3) 0.015(3) 0.008(3) 0.000(2) -0.002(2) -0.004(3)
C11 0.022(3) 0.015(3) 0.015(3) -0.001(2) 0.000(2) 0.000(2)
C14 0.012(3) 0.026(3) 0.020(3) -0.001(3) 0.004(2) 0.004(2)
C4 0.017(3) 0.016(3) 0.019(3) 0.005(2) 0.000(2) 0.003(2)
C25 0.028(4) 0.034(4) 0.016(3) -0.006(3) -0.004(3) 0.005(3)
C3 0.017(3) 0.023(3) 0.016(3) 0.004(3) -0.002(2) 0.002(2)
C5 0.014(3) 0.017(3) 0.020(3) -0.001(2) -0.001(2) 0.002(2)
C37 0.012(3) 0.015(3) 0.023(3) -0.003(2) 0.001(2) 0.002(2)
C39 0.023(3) 0.019(3) 0.022(3) -0.006(3) -0.003(3) 0.010(3)
C17 0.024(3) 0.032(4) 0.033(4) 0.008(3) -0.004(3) 0.007(3)
C29 0.018(3) 0.041(4) 0.018(3) 0.004(3) 0.004(2) 0.007(3)
C15 0.031(4) 0.013(3) 0.021(3) -0.005(2) -0.012(3) 0.001(3)
C42 0.019(3) 0.013(3) 0.042(4) 0.000(3) 0.002(3) 0.001(3)
C45 0.035(4) 0.016(3) 0.039(4) 0.000(3) 0.021(3) 0.007(3)
C22 0.024(3) 0.039(4) 0.025(3) -0.003(3) -0.013(3) 0.010(3)
C20 0.023(3) 0.023(3) 0.011(3) 0.000(2) -0.007(2) 0.004(3)
C28 0.046(5) 0.038(4) 0.019(3) 0.004(3) 0.011(3) 0.016(4)
C16 0.025(3) 0.016(3) 0.026(3) 0.007(2) -0.001(3) 0.006(2)
C23 0.040(4) 0.044(4) 0.018(3) -0.009(3) -0.016(3) 0.017(4)
C21 0.040(5) 0.055(5) 0.027(4) 0.019(4) -0.015(3) -0.014(4)
C30 0.021(3) 0.049(5) 0.027(4) -0.001(3) -0.005(3) -0.004(3)
C26 0.039(4) 0.046(5) 0.020(3) -0.008(3) -0.015(3) 0.005(4)
C27 0.046(5) 0.044(5) 0.015(3) -0.006(3) -0.005(3) 0.011(4)
C19 0.037(4) 0.022(3) 0.035(4) 0.000(3) -0.004(3) 0.012(3)
C18 0.024(3) 0.026(4) 0.038(4) 0.014(3) 0.007(3) 0.007(3)
C33B 0.033(6) 0.051(7) 0.039(7) 0.012(5) 0.012(5) 0.005(5)
C43 0.050(5) 0.040(5) 0.051(5) 0.014(4) 0.014(4) -0.002(4)
C44 0.034(4) 0.020(4) 0.057(5) -0.007(3) -0.001(4) 0.000(3)
C32 0.045(5) 0.066(6) 0.034(4) -0.008(4) 0.010(4) -0.014(5)
C47 0.061(6) 0.040(5) 0.039(5) 0.013(4) 0.027(4) 0.013(4)
C31 0.038(4) 0.058(5) 0.046(5) -0.006(5) -0.004(4) -0.006(4)
C48 0.063(6) 0.053(5) 0.041(5) -0.007(4) -0.007(5) -0.012(5)
C50 0.055(6) 0.053(6) 0.060(6) 0.006(5) 0.007(5) -0.016(5)
C55 0.062(6) 0.045(5) 0.042(5) -0.006(4) -0.025(5) 0.011(4)
C34B 0.034(6) 0.050(7) 0.038(7) 0.012(6) 0.012(5) 0.004(5)
C51 0.038(5) 0.066(6) 0.034(4) -0.011(4) 0.004(4) 0.012(4)
C49 0.057(6) 0.079(7) 0.057(7) -0.005(6) 0.006(5) -0.019(6)
C46 0.034(5) 0.038(4) 0.086(7) -0.011(5) 0.029(5) 0.000(4)
C53 0.055(6) 0.063(6) 0.033(5) -0.002(4) 0.002(4) 0.004(5)
C52 0.079(7) 0.073(7) 0.038(5) -0.012(5) -0.029(5) 0.025(6)
C54 0.037(5) 0.096(8) 0.060(6) -0.039(6) -0.013(5) 0.020(5)
C35B 0.033(6) 0.051(7) 0.040(7) 0.012(6) 0.012(5) 0.006(5)
C35A 0.027(6) 0.055(8) 0.014(5) -0.001(5) 0.001(4) -0.005(6)
C33A 0.027(6) 0.055(7) 0.015(5) -0.001(5) 0.002(4) -0.006(5)
C34A 0.028(6) 0.055(8) 0.015(5) -0.002(5) 0.003(4) -0.006(6)

loop_
_atom_type_symbol
_atom_type_description
_atom_type_scat_dispersion_real
_atom_type_scat_dispersion_imag
_atom_type_scat_source
C C 0.0033 0.0016 'International Tables Vol C Tables 4.2.6.8 and 6.1.1.4'
H H 0.0000 0.0000 'International Tables Vol C Tables 4.2.6.8 and 6.1.1.4'
N N 0.0061 0.0033 'International Tables Vol C Tables 4.2.6.8 and 6.1.1.4'
O O 0.0106 0.0060 'International Tables Vol C Tables 4.2.6.8 and 6.1.1.4'
Yb Yb -0.3850 5.5486 'International Tables Vol C Tables 4.2.6.8 and 6.1.1.4'

loop_
_exptl_crystal_face_index_h
_exptl_crystal_face_index_k
_exptl_crystal_face_index_l
_exptl_crystal_face_perp_dist
0 -1 3 0.0120
0 1 -3 0.0210
5 2 2 0.0480
-5 -2 -2 0.0720
-2 3 7 0.0140
2 -3 -6 0.0340

loop_
_geom_angle_atom_site_label_1
_geom_angle_atom_site_label_2
_geom_angle_atom_site_label_3
_geom_angle
_geom_angle_site_symmetry_1
_geom_angle_site_symmetry_3
_geom_angle_publ_flag
N2 Yb1 O1 67.48(15) . . ?
N2 Yb1 N1 132.06(17) . . ?
N2 Yb1 O3 107.15(17) . . ?
N2 Yb1 O2 104.75(19) . . ?
N1 Yb1 O1 66.71(15) . . ?
N1 Yb1 O3 111.11(18) . . ?
O3 Yb1 O1 160.37(18) . . ?
O2 Yb1 O1 108.97(18) . . ?
O2 Yb1 N1 102.64(19) . . ?
O2 Yb1 O3 90.6(2) . . ?
C1 O1 Yb1 121.0(3) . . ?
C1 O1 C13 118.1(4) . . ?
C13 O1 Yb1 119.8(3) . . ?
C36 N2 Yb1 120.7(4) . . ?
C12 N2 Yb1 121.4(4) . . ?
C12 N2 C36 117.9(5) . . ?
C2 N1 Yb1 121.4(4) . . ?
C2 N1 C24 119.1(5) . . ?
C24 N1 Yb1 117.8(4) . . ?
C55 O3 Yb1 125.5(5) . . ?
C52 O3 Yb1 128.0(5) . . ?
C52 O3 C55 105.9(6) . . ?
C1 C6 C7 122.2(5) . . ?
C1 C6 C5 118.2(5) . . ?
C5 C6 C7 119.5(5) . . ?
O1 C1 C2 113.4(5) . . ?
C6 C1 O1 122.6(5) . . ?
C6 C1 C2 124.0(5) . . ?
N1 C2 C1 117.5(5) . . ?
N1 C2 C3 126.8(5) . . ?
C3 C2 C1 115.6(5) . . ?
C8 C9 H9 118.8 . . ?
C10 C9 H9 118.8 . . ?
C10 C9 C8 122.5(5) . . ?
N2 C36 C37 119.4(5) . . ?
C41 C36 N2 121.7(5) . . ?
C41 C36 C37 118.8(5) . . ?
C48 O2 Yb1 131.0(5) . . ?
C51 O2 Yb1 121.9(5) . . ?
C51 O2 C48 106.0(6) . . ?
C41 C40 H40 119.5 . . ?
C41 C40 C39 121.0(6) . . ?
C39 C40 H40 119.5 . . ?
C9 C8 C7 121.5(5) . . ?
C13 C8 C9 117.1(5) . . ?
C13 C8 C7 121.4(5) . . ?
C25 C24 N1 119.3(6) . . ?
C29 C24 N1 120.3(6) . . ?
C29 C24 C25 120.1(6) . . ?
O1 C13 C12 113.4(5) . . ?
C8 C13 O1 122.5(5) . . ?
C8 C13 C12 124.1(5) . . ?
C6 C7 C8 110.1(4) . . ?
C6 C7 C14 109.2(5) . . ?
C6 C7 C15 110.0(5) . . ?
C8 C7 C15 108.8(5) . . ?
C14 C7 C8 108.6(5) . . ?
C14 C7 C15 110.0(5) . . ?
C37 C38 H38 118.6 . . ?
C39 C38 H38 118.6 . . ?
C39 C38 C37 122.8(6) . . ?
C36 C41 C45 121.0(5) . . ?
C40 C41 C36 120.4(6) . . ?
C40 C41 C45 118.7(6) . . ?
N2 C12 C13 117.8(5) . . ?
N2 C12 C11 126.3(5) . . ?
C11 C12 C13 115.9(5) . . ?
C9 C10 C11 118.4(5) . . ?
C9 C10 C20 122.1(5) . . ?
C11 C10 C20 119.4(5) . . ?
C12 C11 H11 119.0 . . ?
C10 C11 C12 122.0(6) . . ?
C10 C11 H11 119.0 . . ?
C7 C14 H14A 109.5 . . ?
C7 C14 H14B 109.5 . . ?
C7 C14 H14C 109.5 . . ?
H14A C14 H14B 109.5 . . ?
H14A C14 H14C 109.5 . . ?
H14B C14 H14C 109.5 . . ?
C3 C4 C16 119.2(5) . . ?
C5 C4 C3 119.0(5) . . ?
C5 C4 C16 121.8(6) . . ?
C24 C25 C30 121.8(6) . . ?
C26 C25 C24 118.3(6) . . ?
C26 C25 C30 119.9(6) . . ?
C2 C3 C4 122.4(6) . . ?
C2 C3 H3 118.8 . . ?
C4 C3 H3 118.8 . . ?
C6 C5 H5 119.6 . . ?
C4 C5 C6 120.8(6) . . ?
C4 C5 H5 119.6 . . ?
C36 C37 C42 121.9(5) . . ?
C38 C37 C36 118.3(6) . . ?
C38 C37 C42 119.8(5) . . ?
C40 C39 H39 120.7 . . ?
C38 C39 C40 118.6(6) . . ?
C38 C39 H39 120.7 . . ?
H17A C17 H17B 109.5 . . ?
H17A C17 H17C 109.5 . . ?
H17B C17 H17C 109.5 . . ?
C16 C17 H17A 109.5 . . ?
C16 C17 H17B 109.5 . . ?
C16 C17 H17C 109.5 . . ?
C24 C29 C28 118.6(6) . . ?
C24 C29 C33B 123.6(17) . . ?
C24 C29 C33A 118.8(14) . . ?
C28 C29 C33B 117.7(17) . . ?
C28 C29 C33A 122.6(14) . . ?
C7 C15 H15A 109.5 . . ?
C7 C15 H15B 109.5 . . ?
C7 C15 H15C 109.5 . . ?
H15A C15 H15B 109.5 . . ?
H15A C15 H15C 109.5 . . ?
H15B C15 H15C 109.5 . . ?
C37 C42 H42 107.8 . . ?
C37 C42 C44 109.4(6) . . ?
C43 C42 C37 113.0(6) . . ?
C43 C42 H42 107.8 . . ?
C43 C42 C44 110.8(6) . . ?
C44 C42 H42 107.8 . . ?
C41 C45 H45 107.1 . . ?
C41 C45 C47 110.5(6) . . ?
C47 C45 H45 107.1 . . ?
C46 C45 C41 113.9(6) . . ?
C46 C45 H45 107.1 . . ?
C46 C45 C47 110.9(7) . . ?
H22A C22 H22B 109.5 . . ?
H22A C22 H22C 109.5 . . ?
H22B C22 H22C 109.5 . . ?
C20 C22 H22A 109.5 . . ?
C20 C22 H22B 109.5 . . ?
C20 C22 H22C 109.5 . . ?
C22 C20 C10 110.9(5) . . ?
C22 C20 C23 107.4(6) . . ?
C23 C20 C10 111.5(5) . . ?
C21 C20 C10 108.7(5) . . ?
C21 C20 C22 111.0(6) . . ?
C21 C20 C23 107.3(6) . . ?
C29 C28 H28 119.2 . . ?
C27 C28 C29 121.6(7) . . ?
C27 C28 H28 119.2 . . ?
C17 C16 C4 109.1(5) . . ?
C17 C16 C19 108.2(6) . . ?
C19 C16 C4 112.6(5) . . ?
C18 C16 C4 109.9(5) . . ?
C18 C16 C17 110.4(6) . . ?
C18 C16 C19 106.7(6) . . ?
C20 C23 H23A 109.5 . . ?
C20 C23 H23B 109.5 . . ?
C20 C23 H23C 109.5 . . ?
H23A C23 H23B 109.5 . . ?
H23A C23 H23C 109.5 . . ?
H23B C23 H23C 109.5 . . ?
C20 C21 H21A 109.5 . . ?
C20 C21 H21B 109.5 . . ?
C20 C21 H21C 109.5 . . ?
H21A C21 H21B 109.5 . . ?
H21A C21 H21C 109.5 . . ?
H21B C21 H21C 109.5 . . ?
C25 C30 H30 107.8 . . ?
C25 C30 C32 110.6(6) . . ?
C25 C30 C31 113.8(6) . . ?
C32 C30 H30 107.8 . . ?
C32 C30 C31 108.9(6) . . ?
C31 C30 H30 107.8 . . ?
C25 C26 H26 119.5 . . ?
C27 C26 C25 121.1(7) . . ?
C27 C26 H26 119.5 . . ?
C28 C27 H27 119.9 . . ?
C26 C27 C28 120.1(7) . . ?
C26 C27 H27 119.9 . . ?
C16 C19 H19A 109.5 . . ?
C16 C19 H19B 109.5 . . ?
C16 C19 H19C 109.5 . . ?
H19A C19 H19B 109.5 . . ?
H19A C19 H19C 109.5 . . ?
H19B C19 H19C 109.5 . . ?
C16 C18 H18A 109.5 . . ?
C16 C18 H18B 109.5 . . ?
C16 C18 H18C 109.5 . . ?
H18A C18 H18B 109.5 . . ?
H18A C18 H18C 109.5 . . ?
H18B C18 H18C 109.5 . . ?
C29 C33B H33B 109.6 . . ?
C29 C33B C34B 113.6(18) . . ?
C29 C33B C35B 109.3(17) . . ?
C34B C33B H33B 109.6 . . ?
C34B C33B C35B 105.1(19) . . ?
C35B C33B H33B 109.6 . . ?
C42 C43 H43A 109.5 . . ?
C42 C43 H43B 109.5 . . ?
C42 C43 H43C 109.5 . . ?
H43A C43 H43B 109.5 . . ?
H43A C43 H43C 109.5 . . ?
H43B C43 H43C 109.5 . . ?
C42 C44 H44A 109.5 . . ?
C42 C44 H44B 109.5 . . ?
C42 C44 H44C 109.5 . . ?
H44A C44 H44B 109.5 . . ?
H44A C44 H44C 109.5 . . ?
H44B C44 H44C 109.5 . . ?
C30 C32 H32A 109.5 . . ?
C30 C32 H32B 109.5 . . ?
C30 C32 H32C 109.5 . . ?
H32A C32 H32B 109.5 . . ?
H32A C32 H32C 109.5 . . ?
H32B C32 H32C 109.5 . . ?
C45 C47 H47A 109.5 . . ?
C45 C47 H47B 109.5 . . ?
C45 C47 H47C 109.5 . . ?
H47A C47 H47B 109.5 . . ?
H47A C47 H47C 109.5 . . ?
H47B C47 H47C 109.5 . . ?
C30 C31 H31A 109.5 . . ?
C30 C31 H31B 109.5 . . ?
C30 C31 H31C 109.5 . . ?
H31A C31 H31B 109.5 . . ?
H31A C31 H31C 109.5 . . ?
H31B C31 H31C 109.5 . . ?
O2 C48 H48A 110.4 . . ?
O2 C48 H48B 110.4 . . ?
O2 C48 C49 106.6(7) . . ?
H48A C48 H48B 108.6 . . ?
C49 C48 H48A 110.4 . . ?
C49 C48 H48B 110.4 . . ?
H50A C50 H50B 109.2 . . ?
C51 C50 H50A 111.3 . . ?
C51 C50 H50B 111.3 . . ?
C51 C50 C49 102.6(8) . . ?
C49 C50 H50A 111.3 . . ?
C49 C50 H50B 111.3 . . ?
O3 C55 H55A 111.0 . . ?
O3 C55 H55B 111.0 . . ?
O3 C55 C54 103.9(7) . . ?
H55A C55 H55B 109.0 . . ?
C54 C55 H55A 111.0 . . ?
C54 C55 H55B 111.0 . . ?
C33B C34B H34A 109.5 . . ?
C33B C34B H34B 109.5 . . ?
C33B C34B H34C 109.5 . . ?
H34A C34B H34B 109.5 . . ?
H34A C34B H34C 109.5 . . ?
H34B C34B H34C 109.5 . . ?
O2 C51 C50 107.2(7) . . ?
O2 C51 H51A 110.3 . . ?
O2 C51 H51B 110.3 . . ?
C50 C51 H51A 110.3 . . ?
C50 C51 H51B 110.3 . . ?
H51A C51 H51B 108.5 . . ?
C48 C49 C50 101.9(8) . . ?
C48 C49 H49A 111.4 . . ?
C48 C49 H49B 111.4 . . ?
C50 C49 H49A 111.4 . . ?
C50 C49 H49B 111.4 . . ?
H49A C49 H49B 109.3 . . ?
C45 C46 H46A 109.5 . . ?
C45 C46 H46B 109.5 . . ?
C45 C46 H46C 109.5 . . ?
H46A C46 H46B 109.5 . . ?
H46A C46 H46C 109.5 . . ?
H46B C46 H46C 109.5 . . ?
H53A C53 H53B 108.6 . . ?
C52 C53 H53A 110.4 . . ?
C52 C53 H53B 110.4 . . ?
C54 C53 H53A 110.4 . . ?
C54 C53 H53B 110.4 . . ?
C54 C53 C52 106.6(7) . . ?
O3 C52 C53 106.7(7) . . ?
O3 C52 H52A 110.4 . . ?
O3 C52 H52B 110.4 . . ?
C53 C52 H52A 110.4 . . ?
C53 C52 H52B 110.4 . . ?
H52A C52 H52B 108.6 . . ?
C55 C54 H54A 110.9 . . ?
C55 C54 H54B 110.9 . . ?
C53 C54 C55 104.4(7) . . ?
C53 C54 H54A 110.9 . . ?
C53 C54 H54B 110.9 . . ?
H54A C54 H54B 108.9 . . ?
C33B C35B H35A 109.5 . . ?
C33B C35B H35B 109.5 . . ?
C33B C35B H35C 109.5 . . ?
H35A C35B H35B 109.5 . . ?
H35A C35B H35C 109.5 . . ?
H35B C35B H35C 109.5 . . ?
H35D C35A H35E 109.5 . . ?
H35D C35A H35F 109.5 . . ?
H35E C35A H35F 109.5 . . ?
C33A C35A H35D 109.5 . . ?
C33A C35A H35E 109.5 . . ?
C33A C35A H35F 109.5 . . ?
C29 C33A H33A 105.2 . . ?
C35A C33A C29 113.6(15) . . ?
C35A C33A H33A 105.2 . . ?
C34A C33A C29 111.9(15) . . ?
C34A C33A C35A 114.6(18) . . ?
C34A C33A H33A 105.2 . . ?
C33A C34A H34D 109.5 . . ?
C33A C34A H34E 109.5 . . ?
C33A C34A H34F 109.5 . . ?
H34D C34A H34E 109.5 . . ?
H34D C34A H34F 109.5 . . ?
H34E C34A H34F 109.5 . . ?

loop_
_geom_bond_atom_site_label_1
_geom_bond_atom_site_label_2
_geom_bond_distance
_geom_bond_site_symmetry_2
_geom_bond_publ_flag
Yb1 O1 2.402(4) . ?
Yb1 N2 2.315(5) . ?
Yb1 N1 2.344(5) . ?
Yb1 O3 2.355(5) . ?
Yb1 O2 2.336(6) . ?
O1 C1 1.392(6) . ?
O1 C13 1.406(7) . ?
N2 C36 1.423(7) . ?
N2 C12 1.384(7) . ?
N1 C2 1.379(7) . ?
N1 C24 1.425(7) . ?
O3 C55 1.456(10) . ?
O3 C52 1.444(9) . ?
C6 C1 1.367(8) . ?
C6 C7 1.520(7) . ?
C6 C5 1.406(8) . ?
C1 C2 1.418(7) . ?
C2 C3 1.398(8) . ?
C9 H9 0.9500 . ?
C9 C8 1.395(8) . ?
C9 C10 1.383(8) . ?
C36 C41 1.407(8) . ?
C36 C37 1.423(8) . ?
O2 C48 1.493(10) . ?
O2 C51 1.439(9) . ?
C40 H40 0.9500 . ?
C40 C41 1.386(8) . ?
C40 C39 1.393(9) . ?
C8 C13 1.368(8) . ?
C8 C7 1.540(8) . ?
C24 C25 1.425(9) . ?
C24 C29 1.395(9) . ?
C13 C12 1.416(8) . ?
C7 C14 1.525(8) . ?
C7 C15 1.553(8) . ?
C38 H38 0.9500 . ?
C38 C37 1.396(8) . ?
C38 C39 1.372(9) . ?
C41 C45 1.530(9) . ?
C12 C11 1.400(8) . ?
C10 C11 1.397(8) . ?
C10 C20 1.542(8) . ?
C11 H11 0.9500 . ?
C14 H14A 0.9800 . ?
C14 H14B 0.9800 . ?
C14 H14C 0.9800 . ?
C4 C3 1.402(9) . ?
C4 C5 1.392(8) . ?
C4 C16 1.548(8) . ?
C25 C30 1.516(8) . ?
C25 C26 1.398(9) . ?
C3 H3 0.9500 . ?
C5 H5 0.9500 . ?
C37 C42 1.526(9) . ?
C39 H39 0.9500 . ?
C17 H17A 0.9800 . ?
C17 H17B 0.9800 . ?
C17 H17C 0.9800 . ?
C17 C16 1.529(9) . ?
C29 C28 1.395(9) . ?
C29 C33B 1.519(10) . ?
C29 C33A 1.521(9) . ?
C15 H15A 0.9800 . ?
C15 H15B 0.9800 . ?
C15 H15C 0.9800 . ?
C42 H42 1.0000 . ?
C42 C43 1.500(11) . ?
C42 C44 1.528(10) . ?
C45 H45 1.0000 . ?
C45 C47 1.548(11) . ?
C45 C46 1.491(11) . ?
C22 H22A 0.9800 . ?
C22 H22B 0.9800 . ?
C22 H22C 0.9800 . ?
C22 C20 1.528(9) . ?
C20 C23 1.533(9) . ?
C20 C21 1.519(10) . ?
C28 H28 0.9500 . ?
C28 C27 1.370(11) . ?
C16 C19 1.537(9) . ?
C16 C18 1.522(9) . ?
C23 H23A 0.9800 . ?
C23 H23B 0.9800 . ?
C23 H23C 0.9800 . ?
C21 H21A 0.9800 . ?
C21 H21B 0.9800 . ?
C21 H21C 0.9800 . ?
C30 H30 1.0000 . ?
C30 C32 1.522(11) . ?
C30 C31 1.538(10) . ?
C26 H26 0.9500 . ?
C26 C27 1.369(11) . ?
C27 H27 0.9500 . ?
C19 H19A 0.9800 . ?
C19 H19B 0.9800 . ?
C19 H19C 0.9800 . ?
C18 H18A 0.9800 . ?
C18 H18B 0.9800 . ?
C18 H18C 0.9800 . ?
C33B H33B 1.0000 . ?
C33B C34B 1.58(2) . ?
C33B C35B 1.58(2) . ?
C43 H43A 0.9800 . ?
C43 H43B 0.9800 . ?
C43 H43C 0.9800 . ?
C44 H44A 0.9800 . ?
C44 H44B 0.9800 . ?
C44 H44C 0.9800 . ?
C32 H32A 0.9800 . ?
C32 H32B 0.9800 . ?
C32 H32C 0.9800 . ?
C47 H47A 0.9800 . ?
C47 H47B 0.9800 . ?
C47 H47C 0.9800 . ?
C31 H31A 0.9800 . ?
C31 H31B 0.9800 . ?
C31 H31C 0.9800 . ?
C48 H48A 0.9900 . ?
C48 H48B 0.9900 . ?
C48 C49 1.504(13) . ?
C50 H50A 0.9900 . ?
C50 H50B 0.9900 . ?
C50 C51 1.462(12) . ?
C50 C49 1.515(14) . ?
C55 H55A 0.9900 . ?
C55 H55B 0.9900 . ?
C55 C54 1.496(13) . ?
C34B H34A 0.9800 . ?
C34B H34B 0.9800 . ?
C34B H34C 0.9800 . ?
C51 H51A 0.9900 . ?
C51 H51B 0.9900 . ?
C49 H49A 0.9900 . ?
C49 H49B 0.9900 . ?
C46 H46A 0.9800 . ?
C46 H46B 0.9800 . ?
C46 H46C 0.9800 . ?
C53 H53A 0.9900 . ?
C53 H53B 0.9900 . ?
C53 C52 1.496(12) . ?
C53 C54 1.430(12) . ?
C52 H52A 0.9900 . ?
C52 H52B 0.9900 . ?
C54 H54A 0.9900 . ?
C54 H54B 0.9900 . ?
C35B H35A 0.9800 . ?
C35B H35B 0.9800 . ?
C35B H35C 0.9800 . ?
C35A H35D 0.9800 . ?
C35A H35E 0.9800 . ?
C35A H35F 0.9800 . ?
C35A C33A 1.46(2) . ?
C33A H33A 1.0000 . ?
C33A C34A 1.45(2) . ?
C34A H34D 0.9800 . ?
C34A H34E 0.9800 . ?
C34A H34F 0.9800 . ?

loop_
_geom_torsion_atom_site_label_1
_geom_torsion_atom_site_label_2
_geom_torsion_atom_site_label_3
_geom_torsion_atom_site_label_4
_geom_torsion
_geom_torsion_site_symmetry_1
_geom_torsion_site_symmetry_2
_geom_torsion_site_symmetry_3
_geom_torsion_site_symmetry_4
_geom_torsion_publ_flag
Yb1 O1 C1 C6 179.4(4) . . . . ?
Yb1 O1 C1 C2 -0.5(6) . . . . ?
Yb1 O1 C13 C8 -177.6(4) . . . . ?
Yb1 O1 C13 C12 0.7(6) . . . . ?
Yb1 N2 C36 C41 -87.6(6) . . . . ?
Yb1 N2 C36 C37 88.1(6) . . . . ?
Yb1 N2 C12 C13 -4.9(7) . . . . ?
Yb1 N2 C12 C11 175.7(5) . . . . ?
Yb1 N1 C2 C1 -2.2(7) . . . . ?
Yb1 N1 C2 C3 178.2(5) . . . . ?
Yb1 N1 C24 C25 86.6(6) . . . . ?
Yb1 N1 C24 C29 -87.9(6) . . . . ?
Yb1 O3 C55 C54 -156.1(6) . . . . ?
Yb1 O3 C52 C53 171.5(6) . . . . ?
Yb1 O2 C48 C49 -171.9(6) . . . . ?
Yb1 O2 C51 C50 148.3(6) . . . . ?
O1 C1 C2 N1 1.7(7) . . . . ?
O1 C1 C2 C3 -178.7(5) . . . . ?
O1 C13 C12 N2 2.6(8) . . . . ?
O1 C13 C12 C11 -178.0(5) . . . . ?
N2 C36 C41 C40 171.4(6) . . . . ?
N2 C36 C41 C45 -10.8(9) . . . . ?
N2 C36 C37 C38 -171.6(5) . . . . ?
N2 C36 C37 C42 10.8(9) . . . . ?
N2 C12 C11 C10 -179.4(6) . . . . ?
N1 C2 C3 C4 177.2(6) . . . . ?
N1 C24 C25 C30 9.0(10) . . . . ?
N1 C24 C25 C26 -170.9(6) . . . . ?
N1 C24 C29 C28 171.9(6) . . . . ?
N1 C24 C29 C33B -4.5(14) . . . . ?
N1 C24 C29 C33A -8.8(13) . . . . ?
O3 C55 C54 C53 -35.2(10) . . . . ?
C6 C1 C2 N1 -178.2(5) . . . . ?
C6 C1 C2 C3 1.5(8) . . . . ?
C1 O1 C13 C8 14.7(8) . . . . ?
C1 O1 C13 C12 -167.0(5) . . . . ?
C1 C6 C7 C8 15.2(8) . . . . ?
C1 C6 C7 C14 -104.0(6) . . . . ?
C1 C6 C7 C15 135.1(6) . . . . ?
C1 C6 C5 C4 -1.7(9) . . . . ?
C1 C2 C3 C4 -2.4(8) . . . . ?
C2 N1 C24 C25 -108.3(7) . . . . ?
C2 N1 C24 C29 77.2(8) . . . . ?
C9 C8 C13 O1 177.4(5) . . . . ?
C9 C8 C13 C12 -0.7(9) . . . . ?
C9 C8 C7 C6 168.6(5) . . . . ?
C9 C8 C7 C14 -71.8(7) . . . . ?
C9 C8 C7 C15 48.0(7) . . . . ?
C9 C10 C11 C12 -2.3(9) . . . . ?
C9 C10 C20 C22 -129.7(6) . . . . ?
C9 C10 C20 C23 -10.1(9) . . . . ?
C9 C10 C20 C21 108.0(7) . . . . ?
C36 N2 C12 C13 172.7(5) . . . . ?
C36 N2 C12 C11 -6.6(9) . . . . ?
C36 C41 C45 C47 -114.9(7) . . . . ?
C36 C41 C45 C46 119.5(7) . . . . ?
C36 C37 C42 C43 -119.7(7) . . . . ?
C36 C37 C42 C44 116.3(6) . . . . ?
O2 C48 C49 C50 25.7(10) . . . . ?
C40 C41 C45 C47 62.9(8) . . . . ?
C40 C41 C45 C46 -62.7(9) . . . . ?
C8 C9 C10 C11 1.8(9) . . . . ?
C8 C9 C10 C20 -175.5(6) . . . . ?
C8 C13 C12 N2 -179.1(6) . . . . ?
C8 C13 C12 C11 0.3(9) . . . . ?
C24 N1 C2 C1 -166.8(5) . . . . ?
C24 N1 C2 C3 13.6(9) . . . . ?
C24 C25 C30 C32 82.0(8) . . . . ?
C24 C25 C30 C31 -155.2(7) . . . . ?
C24 C25 C26 C27 -1.8(11) . . . . ?
C24 C29 C28 C27 -0.4(11) . . . . ?
C24 C29 C33B C34B -133.1(18) . . . . ?
C24 C29 C33B C35B 110(2) . . . . ?
C24 C29 C33A C35A 101(2) . . . . ?
C24 C29 C33A C34A -127.5(16) . . . . ?
C13 O1 C1 C6 -13.1(8) . . . . ?
C13 O1 C1 C2 167.0(5) . . . . ?
C13 C8 C7 C6 -13.5(8) . . . . ?
C13 C8 C7 C14 106.0(6) . . . . ?
C13 C8 C7 C15 -134.1(6) . . . . ?
C13 C12 C11 C10 1.3(9) . . . . ?
C7 C6 C1 O1 -2.7(9) . . . . ?
C7 C6 C1 C2 177.2(5) . . . . ?
C7 C6 C5 C4 -178.4(5) . . . . ?
C7 C8 C13 O1 -0.5(9) . . . . ?
C7 C8 C13 C12 -178.7(5) . . . . ?
C38 C37 C42 C43 62.7(8) . . . . ?
C38 C37 C42 C44 -61.3(8) . . . . ?
C41 C36 C37 C38 4.2(9) . . . . ?
C41 C36 C37 C42 -173.4(6) . . . . ?
C41 C40 C39 C38 2.1(9) . . . . ?
C12 N2 C36 C41 94.8(7) . . . . ?
C12 N2 C36 C37 -89.6(7) . . . . ?
C10 C9 C8 C13 -0.3(9) . . . . ?
C10 C9 C8 C7 177.6(6) . . . . ?
C11 C10 C20 C22 53.0(8) . . . . ?
C11 C10 C20 C23 172.7(6) . . . . ?
C11 C10 C20 C21 -69.2(8) . . . . ?
C25 C24 C29 C28 -2.5(10) . . . . ?
C25 C24 C29 C33B -178.9(12) . . . . ?
C25 C24 C29 C33A 176.8(11) . . . . ?
C25 C26 C27 C28 -1.1(12) . . . . ?
C3 C4 C5 C6 0.8(9) . . . . ?
C3 C4 C16 C17 62.2(8) . . . . ?
C3 C4 C16 C19 -177.7(6) . . . . ?
C3 C4 C16 C18 -58.9(8) . . . . ?
C5 C6 C1 O1 -179.3(5) . . . . ?
C5 C6 C1 C2 0.5(9) . . . . ?
C5 C6 C7 C8 -168.2(5) . . . . ?
C5 C6 C7 C14 72.6(7) . . . . ?
C5 C6 C7 C15 -48.3(7) . . . . ?
C5 C4 C3 C2 1.3(9) . . . . ?
C5 C4 C16 C17 -115.8(7) . . . . ?
C5 C4 C16 C19 4.3(9) . . . . ?
C5 C4 C16 C18 123.0(7) . . . . ?
C37 C36 C41 C40 -4.3(9) . . . . ?
C37 C36 C41 C45 173.5(6) . . . . ?
C37 C38 C39 C40 -2.2(9) . . . . ?
C39 C40 C41 C36 1.1(10) . . . . ?
C39 C40 C41 C45 -176.8(6) . . . . ?
C39 C38 C37 C36 -1.0(9) . . . . ?
C39 C38 C37 C42 176.7(6) . . . . ?
C29 C24 C25 C30 -176.5(6) . . . . ?
C29 C24 C25 C26 3.6(10) . . . . ?
C29 C28 C27 C26 2.2(12) . . . . ?
C20 C10 C11 C12 175.1(6) . . . . ?
C28 C29 C33B C34B 50(2) . . . . ?
C28 C29 C33B C35B -67(2) . . . . ?
C28 C29 C33A C35A -80(2) . . . . ?
C28 C29 C33A C34A 52(2) . . . . ?
C16 C4 C3 C2 -176.8(5) . . . . ?
C16 C4 C5 C6 178.9(6) . . . . ?
C30 C25 C26 C27 178.3(7) . . . . ?
C26 C25 C30 C32 -98.1(8) . . . . ?
C26 C25 C30 C31 24.7(10) . . . . ?
C33B C29 C28 C27 176.3(12) . . . . ?
C48 O2 C51 C50 -21.4(10) . . . . ?
C55 O3 C52 C53 -16.9(11) . . . . ?
C51 O2 C48 C49 -3.6(10) . . . . ?
C51 C50 C49 C48 -38.1(10) . . . . ?
C49 C50 C51 O2 37.6(10) . . . . ?
C52 O3 C55 C54 31.9(9) . . . . ?
C52 C53 C54 C55 24.8(12) . . . . ?
C54 C53 C52 O3 -5.4(12) . . . . ?
C33A C29 C28 C27 -179.7(12) . . . . ?
